data_1576484
loop_
_publ_author_name
'Yamamoto, Daiki'
'Yamasaki, Shun'
'Hashimoto, Takuya'

_publ_section_title
;
 Se-catalyzed enantioselective lactamization enabled by a
 <i>N</i>-fluorosulfonyl group: total synthesis of diaporisoindole A.
;
_journal_issue 6
_journal_name_full 'Chemical science'
_journal_page_first 3313
_journal_page_last 3319
_journal_paper_doi 10.1039/d5sc08502k
_journal_volume 17
_journal_year 2026
_chemical_formula_moiety '2(C10 H9 F I N O3 S)'
_chemical_formula_sum 'C20 H18 F2 I2 N2 O6 S2'
_chemical_formula_weight 738.28
_space_group_crystal_system triclinic
_space_group_IT_number 2
_space_group_name_Hall '-P 1'
_space_group_name_H-M_alt 'P -1'
_atom_sites_solution_hydrogens geom
_atom_sites_solution_primary dual
_audit_creation_date 2025-09-03
_audit_creation_method
;
Olex2 1.5-ac6-020
(compiled 2024.02.14 svn.r2f8d729c for Rigaku Oxford Diffraction, GUI svn.r6966)
;
_audit_update_record
;
2025-09-03 deposited with the CCDC.	2025-12-15 downloaded from the CCDC.
;
_cell_angle_alpha 74.713(3)
_cell_angle_beta 77.550(3)
_cell_angle_gamma 77.289(3)
_cell_formula_units_Z 1
_cell_length_a 7.6473(2)
_cell_length_b 7.7662(3)
_cell_length_c 10.9617(4)
_cell_measurement_reflns_used 4193
_cell_measurement_temperature 170.00(10)
_cell_measurement_theta_max 75.3630
_cell_measurement_theta_min 4.2400
_cell_volume 603.94(4)
_computing_cell_refinement 'CrysAlisPro 1.171.43.143a (Rigaku OD, 2024)'
_computing_data_collection 'CrysAlisPro 1.171.43.143a (Rigaku OD, 2024)'
_computing_data_reduction 'CrysAlisPro 1.171.43.143a (Rigaku OD, 2024)'
_computing_molecular_graphics 'Olex2 1.5-ac6-020 (Dolomanov et al., 2009)'
_computing_publication_material 'Olex2 1.5-ac6-020 (Dolomanov et al., 2009)'
_computing_structure_refinement 'SHELXL 2018/3 (Sheldrick, 2015)'
_computing_structure_solution 'SHELXT 2018/2 (Sheldrick, 2018)'
_diffrn_ambient_environment N~2~
_diffrn_ambient_temperature 170.00(10)
_diffrn_detector 'Hybrid Pixel Array Detector'
_diffrn_detector_area_resol_mean 10.0000
_diffrn_detector_type HyPix
_diffrn_measured_fraction_theta_full 0.995
_diffrn_measured_fraction_theta_max 0.921
_diffrn_measurement_details
;
List of Runs (angles in degrees, time in seconds):

  # Type    Start    End  Width  t~exp~   \w     \q     \k     \f   Frames
#--------------------------------------------------------------------------
  1  \w     50.00  76.00   0.50    0.05    --   46.62-142.00 119.00   52
  2  \w     76.00 123.00   0.50    0.08    --  105.44-142.00 119.00   94
  3  \w     85.00 111.00   0.50    0.08    --  105.44-125.00   0.00   52
  4  \w     51.00  76.00   0.50    0.08    --  105.44-125.00   0.00   50
  5  \w     35.00  64.00   0.50    0.08    --  105.44 -94.00   0.00   58
  6  \w     69.00 101.00   0.50    0.08    --  105.44 -94.00   0.00   64
  7  \w     80.00 106.00   0.50    0.08    --  105.44-128.00 -69.00   52
  8  \w     50.00 106.00   0.50    0.08    --  105.44-125.00-120.00  112
  9  \w     42.00  67.00   0.50    0.05    --   46.62-128.00 -69.00   50
 10  \w     11.00  38.00   0.50    0.05    --   46.62 -38.00-180.00   54
 11  \w    -27.00   8.00   0.50    0.05    --   46.62 -38.00-180.00   70
 12  \w     40.00  65.00   0.50    0.08    --  105.44 -61.00 -90.00   50
 13  \w     39.00  72.00   0.50    0.08    --  105.44 -61.00  60.00   66
 14  \w     35.00  66.00   0.50    0.08    --  105.44 -61.00  90.00   62
 15  \w     45.00  71.00   0.50    0.08    --  105.44 -61.00 150.00   52
 16  \w     51.00 120.00   0.50    0.05    --   46.62  77.00 -60.00  138
 17  \w    142.00 174.00   0.50    0.08    --  105.44  30.00 -60.00   64
 18  \w     97.00 136.00   0.50    0.08    --  105.44  30.00 -60.00   78
 19  \w    145.00 170.00   0.50    0.08    --  105.44 125.00  60.00   50
 20  \w     84.00 121.00   0.50    0.08    --  105.44 142.00 175.00   74
 21  \w    107.00 133.00   0.50    0.08    --  105.44 125.00  60.00   52
 22  \w    115.00 144.00   0.50    0.08    --  105.44 128.00   4.00   58
 23  \w    -17.00  27.00   0.50    0.05    --  -46.62  19.00 -60.00   88
 24  \w    -71.00 -19.00   0.50    0.08    --  -91.75  61.00-180.00  104
 25  \w   -103.00 -54.00   0.50    0.08    --  -91.75  77.00-180.00   98
 26  \w    -45.00 -19.00   0.50    0.08    --  -91.75  45.00-120.00   52
 27  \w    -48.00 -23.00   0.50    0.08    --  -91.75  45.00 -60.00   50
 28  \w    -12.00  14.00   0.50    0.05    --  -46.62  19.00-150.00   52
 29  \w    -45.00 -20.00   0.50    0.08    --  -91.75  45.00   0.00   50
 30  \w    -49.00 -19.00   0.50    0.08    --  -91.75  45.00  30.00   60
 31  \w    -50.00 -20.00   0.50    0.08    --  -91.75  45.00  60.00   60
 32  \w   -106.00 -80.00   0.50    0.08    --  -91.75 -15.00 150.00   52
 33  \w    -91.00 -61.00   0.50    0.05    --  -46.62 142.00 175.00   60
 34  \w    -57.00 -15.00   0.50    0.05    --  -46.62 128.00   4.00   84
 35  \w   -142.00-117.00   0.50    0.08    --  -91.75 -15.00 150.00   50
 36  \w   -163.00 -81.00   0.50    0.08    --  -91.75 -30.00  90.00  164
 37  \w   -109.00 -63.00   0.50    0.05    --  -46.62-142.00 119.00   92
 38  \w   -149.00 -78.00   0.50    0.08    --  -91.75-142.00 119.00  142
 39  \w   -154.00-111.00   0.50    0.08    --  -91.75-128.00 -69.00   86
 40  \w   -109.00 -74.00   0.50    0.08    --  -91.75-125.00-120.00   70
 41  \w   -153.00-126.00   0.50    0.08    --  -91.75-125.00-120.00   54
;
_diffrn_measurement_device 'four-circle diffractometer'
_diffrn_measurement_device_type 'XtaLAB Synergy, Dualflex, HyPix'
_diffrn_measurement_method '\w scans'
_diffrn_orient_matrix_type 'CrysAlisPro convention (1999,Acta A55,543-557)'
_diffrn_orient_matrix_UB_11 0.0073430000
_diffrn_orient_matrix_UB_12 -0.1486278000
_diffrn_orient_matrix_UB_13 0.1245622000
_diffrn_orient_matrix_UB_21 0.0572017000
_diffrn_orient_matrix_UB_22 -0.1463550000
_diffrn_orient_matrix_UB_23 -0.0791394000
_diffrn_orient_matrix_UB_31 0.2013749000
_diffrn_orient_matrix_UB_32 0.0093638000
_diffrn_orient_matrix_UB_33 -0.0078041000
_diffrn_radiation_monochromator mirror
_diffrn_radiation_probe x-ray
_diffrn_radiation_type 'Cu K\a'
_diffrn_radiation_wavelength 1.54184
_diffrn_reflns_av_R_equivalents 0.0496
_diffrn_reflns_av_unetI/netI 0.0500
_diffrn_reflns_Laue_measured_fraction_full 0.995
_diffrn_reflns_Laue_measured_fraction_max 0.921
_diffrn_reflns_limit_h_max 9
_diffrn_reflns_limit_h_min -6
_diffrn_reflns_limit_k_max 9
_diffrn_reflns_limit_k_min -9
_diffrn_reflns_limit_l_max 13
_diffrn_reflns_limit_l_min -13
_diffrn_reflns_number 6299
_diffrn_reflns_point_group_measured_fraction_full 0.995
_diffrn_reflns_point_group_measured_fraction_max 0.921
_diffrn_reflns_theta_full 67.684
_diffrn_reflns_theta_max 76.206
_diffrn_reflns_theta_min 4.241
_diffrn_source 'micro-focus sealed X-ray tube'
_diffrn_source_type 'PhotonJet (Cu) X-ray Source'
_exptl_absorpt_coefficient_mu 22.571
_exptl_absorpt_correction_T_max 1.00000
_exptl_absorpt_correction_T_min 0.19523
_exptl_absorpt_correction_type multi-scan
_exptl_absorpt_process_details
;
CrysAlisPro 1.171.43.143a (Rigaku Oxford Diffraction, 2024)
Empirical absorption correction using spherical harmonics,
implemented in SCALE3 ABSPACK scaling algorithm.
;
_exptl_crystal_colour colourless
_exptl_crystal_colour_primary colourless
_exptl_crystal_density_diffrn 2.030
_exptl_crystal_description block
_exptl_crystal_F_000 356
_exptl_crystal_size_max 0.25
_exptl_crystal_size_mid 0.1
_exptl_crystal_size_min 0.1
_refine_diff_density_max 0.946
_refine_diff_density_min -1.395
_refine_diff_density_rms 0.151
_refine_ls_extinction_method none
_refine_ls_goodness_of_fit_ref 0.787
_refine_ls_hydrogen_treatment constr
_refine_ls_matrix_type full
_refine_ls_number_parameters 154
_refine_ls_number_reflns 2327
_refine_ls_number_restraints 0
_refine_ls_restrained_S_all 0.787
_refine_ls_R_factor_all 0.0375
_refine_ls_R_factor_gt 0.0361
_refine_ls_shift/su_max 0.001
_refine_ls_shift/su_mean 0.000
_refine_ls_structure_factor_coef Fsqd
_refine_ls_weighting_details 'w=1/[\s^2^(Fo^2^)+(0.1000P)^2^] where P=(Fo^2^+2Fc^2^)/3'
_refine_ls_weighting_scheme calc
_refine_ls_wR_factor_gt 0.0980
_refine_ls_wR_factor_ref 0.1009
_reflns_Friedel_coverage 0.000
_reflns_number_gt 2190
_reflns_number_total 2327
_reflns_threshold_expression 'I > 2\s(I)'
_cod_data_source_file d5sc08502k2.cif
_cod_data_source_block exp_399_auto
_cod_database_code 1576484
_shelx_shelxl_version_number 2018/3
_shelx_space_group_comment
;
The symmetry employed for this shelxl refinement is uniquely defined
by the following loop, which should always be used as a source of
symmetry information in preference to the above space-group names.
They are only intended as comments.
;
_shelx_estimated_absorpt_t_max 0.211
_shelx_estimated_absorpt_t_min 0.071
_olex2_refinement_description
;
1. Fixed Uiso
 At 1.2 times of:
  All C(H) groups, All C(H,H) groups
2.a Ternary CH refined with riding coordinates:
 C009(H009), C00C(H00C)
2.b Secondary CH2 refined with riding coordinates:
 C00E(H00A,H00E)
2.c Aromatic/amide H refined with riding coordinates:
 C00B(H00B), C00D(H00D), C00F(H00F), C00G(H00G), C00H(H00H)
;
_olex2_submission_special_instructions 'No special instructions were received'
_oxdiff_exptl_absorpt_empirical_details
;
Empirical correction (ABSPACK) includes:
- Absorption correction using spherical harmonics
- Frame scaling
;
_oxdiff_exptl_absorpt_empirical_full_max 3.126
_oxdiff_exptl_absorpt_empirical_full_min 0.575

loop_
_space_group_symop_operation_xyz
'x, y, z'
'-x, -y, -z'

loop_
_atom_site_label
_atom_site_type_symbol
_atom_site_fract_x
_atom_site_fract_y
_atom_site_fract_z
_atom_site_U_iso_or_equiv
_atom_site_adp_type
_atom_site_occupancy
_atom_site_site_symmetry_order
_atom_site_calc_flag
_atom_site_refinement_flags_posn
_atom_site_refinement_flags_adp
_atom_site_refinement_flags_occupancy
_atom_site_disorder_assembly
_atom_site_disorder_group
I001 I 1.10780(3) 0.74803(3) 0.10464(2) 0.03045(14) Uani 1 1 d . . . . .
S002 S 0.63318(13) 0.44916(12) 0.23122(8) 0.0201(2) Uani 1 1 d . . . . .
F1 F 0.4586(4) 0.4372(4) 0.3326(2) 0.0354(6) Uani 1 1 d . . . . .
O004 O 0.8175(4) 0.4356(4) 0.4527(3) 0.0273(6) Uani 1 1 d . . . . .
O005 O 0.5764(4) 0.5205(4) 0.1111(3) 0.0316(7) Uani 1 1 d . . . . .
O006 O 0.7453(5) 0.2798(4) 0.2606(4) 0.0404(8) Uani 1 1 d . . . . .
N1 N 0.7130(4) 0.6048(4) 0.2660(3) 0.0172(6) Uani 1 1 d . . . . .
C008 C 0.8023(5) 0.5740(5) 0.3725(3) 0.0183(7) Uani 1 1 d . . . . .
C009 C 0.6964(5) 0.7953(5) 0.1900(3) 0.0174(7) Uani 1 1 d . . . . .
H009 H 0.713385 0.799487 0.096238 0.021 Uiso 1 1 calc R U . . .
C00A C 0.5189(5) 0.9110(5) 0.2323(3) 0.0172(7) Uani 1 1 d . . . . .
C00B C 0.4091(5) 0.8619(5) 0.3510(3) 0.0209(7) Uani 1 1 d . . . . .
H00B H 0.444588 0.750595 0.408619 0.025 Uiso 1 1 calc R U . . .
C00C C 0.8615(5) 0.8501(5) 0.2225(3) 0.0178(7) Uani 1 1 d . . . . .
H00C H 0.845638 0.984205 0.212181 0.021 Uiso 1 1 calc R U . . .
C00D C 0.4621(5) 1.0754(5) 0.1494(4) 0.0195(7) Uani 1 1 d . . . . .
H00D H 0.535268 1.110809 0.068328 0.023 Uiso 1 1 calc R U . . .
C00E C 0.8656(6) 0.7491(5) 0.3621(4) 0.0216(7) Uani 1 1 d . . . . .
H00A H 0.990163 0.725247 0.382060 0.026 Uiso 1 1 calc R U . . .
H00E H 0.782889 0.819607 0.421392 0.026 Uiso 1 1 calc R U . . .
C00F C 0.1932(6) 1.1370(6) 0.3022(4) 0.0262(8) Uani 1 1 d . . . . .
H00F H 0.082484 1.213489 0.325997 0.031 Uiso 1 1 calc R U . . .
C00G C 0.2478(6) 0.9756(6) 0.3852(4) 0.0274(8) Uani 1 1 d . . . . .
H00G H 0.174530 0.941703 0.466466 0.033 Uiso 1 1 calc R U . . .
C00H C 0.3009(6) 1.1871(5) 0.1838(4) 0.0252(8) Uani 1 1 d . . . . .
H00H H 0.263975 1.298053 0.126430 0.030 Uiso 1 1 calc R U . . .

loop_
_atom_site_aniso_label
_atom_site_aniso_U_11
_atom_site_aniso_U_22
_atom_site_aniso_U_33
_atom_site_aniso_U_23
_atom_site_aniso_U_13
_atom_site_aniso_U_12
I001 0.0223(2) 0.0228(2) 0.0354(2) -0.00061(13) 0.00508(12) 0.00159(12)
S002 0.0253(5) 0.0139(4) 0.0219(4) -0.0066(3) -0.0042(3) -0.0020(4)
F1 0.0355(14) 0.0377(15) 0.0348(13) -0.0124(11) 0.0070(11) -0.0176(12)
O004 0.0326(16) 0.0229(15) 0.0207(13) 0.0034(11) -0.0064(11) -0.0010(12)
O005 0.0454(18) 0.0313(16) 0.0234(14) -0.0059(12) -0.0118(13) -0.0124(14)
O006 0.046(2) 0.0159(15) 0.064(2) -0.0188(15) -0.0191(17) 0.0055(14)
N1 0.0210(15) 0.0139(15) 0.0163(13) -0.0042(11) -0.0020(11) -0.0024(12)
C008 0.0182(18) 0.0171(18) 0.0155(16) -0.0020(14) -0.0020(13) 0.0026(14)
C009 0.0237(19) 0.0139(17) 0.0125(15) -0.0034(13) -0.0022(13) 0.0007(14)
C00A 0.0173(18) 0.0136(17) 0.0210(16) -0.0044(14) -0.0051(14) -0.0008(14)
C00B 0.0257(19) 0.0144(18) 0.0182(16) -0.0018(14) -0.0010(14) 0.0007(15)
C00C 0.0150(17) 0.0124(16) 0.0238(18) -0.0040(14) -0.0015(13) 0.0004(13)
C00D 0.0210(19) 0.0161(18) 0.0194(16) -0.0002(14) -0.0056(14) -0.0015(14)
C00E 0.0254(19) 0.0208(19) 0.0204(16) -0.0066(14) -0.0063(14) -0.0031(15)
C00F 0.021(2) 0.021(2) 0.035(2) -0.0113(17) -0.0022(16) 0.0030(16)
C00G 0.029(2) 0.023(2) 0.0270(19) -0.0059(16) 0.0008(16) -0.0032(17)
C00H 0.028(2) 0.0160(18) 0.0295(19) -0.0046(15) -0.0069(16) 0.0030(15)

loop_
_atom_type_symbol
_atom_type_description
_atom_type_scat_dispersion_real
_atom_type_scat_dispersion_imag
_atom_type_scat_source
C C 0.0181 0.0091 'International Tables Vol C Tables 4.2.6.8 and 6.1.1.4'
H H 0.0000 0.0000 'International Tables Vol C Tables 4.2.6.8 and 6.1.1.4'
F F 0.0727 0.0534 'International Tables Vol C Tables 4.2.6.8 and 6.1.1.4'
I I -0.3257 6.8362 'International Tables Vol C Tables 4.2.6.8 and 6.1.1.4'
N N 0.0311 0.0180 'International Tables Vol C Tables 4.2.6.8 and 6.1.1.4'
O O 0.0492 0.0322 'International Tables Vol C Tables 4.2.6.8 and 6.1.1.4'
S S 0.3331 0.5567 'International Tables Vol C Tables 4.2.6.8 and 6.1.1.4'

loop_
_geom_angle_atom_site_label_1
_geom_angle_atom_site_label_2
_geom_angle_atom_site_label_3
_geom_angle
_geom_angle_site_symmetry_1
_geom_angle_site_symmetry_3
_geom_angle_publ_flag
F1 S002 N1 101.25(15) . . ?
O005 S002 F1 106.53(18) . . ?
O005 S002 N1 108.08(17) . . ?
O006 S002 F1 105.4(2) . . ?
O006 S002 O005 122.6(2) . . ?
O006 S002 N1 110.75(18) . . ?
C008 N1 S002 123.7(3) . . ?
C008 N1 C009 113.2(3) . . ?
C009 N1 S002 123.1(2) . . ?
O004 C008 N1 124.8(4) . . ?
O004 C008 C00E 129.4(3) . . ?
N1 C008 C00E 105.8(3) . . ?
N1 C009 C00A 112.6(3) . . ?
N1 C009 C00C 99.5(3) . . ?
C00A C009 C00C 112.2(3) . . ?
C00B C00A C009 122.9(3) . . ?
C00B C00A C00D 118.5(3) . . ?
C00D C00A C009 118.6(3) . . ?
C00G C00B C00A 120.2(4) . . ?
C009 C00C I001 109.3(2) . . ?
C00E C00C I001 108.8(2) . . ?
C00E C00C C009 103.5(3) . . ?
C00H C00D C00A 120.9(4) . . ?
C008 C00E C00C 104.3(3) . . ?
C00G C00F C00H 119.6(4) . . ?
C00F C00G C00B 120.7(4) . . ?
C00D C00H C00F 120.1(4) . . ?

loop_
_geom_bond_atom_site_label_1
_geom_bond_atom_site_label_2
_geom_bond_distance
_geom_bond_site_symmetry_2
_geom_bond_publ_flag
I001 C00C 2.163(4) . ?
S002 F1 1.545(3) . ?
S002 O005 1.409(3) . ?
S002 O006 1.403(3) . ?
S002 N1 1.627(3) . ?
O004 C008 1.197(5) . ?
N1 C008 1.418(4) . ?
N1 C009 1.487(4) . ?
C008 C00E 1.511(5) . ?
C009 C00A 1.509(5) . ?
C009 C00C 1.554(5) . ?
C00A C00B 1.397(5) . ?
C00A C00D 1.400(5) . ?
C00B C00G 1.392(6) . ?
C00C C00E 1.528(5) . ?
C00D C00H 1.384(6) . ?
C00F C00G 1.381(6) . ?
C00F C00H 1.388(6) . ?
